data_4313255
loop_
_publ_author_name
'Heidi Boerzel'
'Margery Koeckert'
'Weiming Bu'
'Bernhard Spingler'
'Stephen J. Lippard'

_publ_section_title
;
 Zinc-Bound Thiolate-Disulfide Exchange: A Strategy for Inhibiting
 Metallo-\b-lactamases
;
_journal_name_full 'Inorganic Chemistry'
_journal_page_first 1604
_journal_page_last 1615
_journal_paper_doi 10.1021/ic025624f
_journal_volume 42
_journal_year 2003
_chemical_formula_sum 'C33 H39 B N6 O3 Zn'
_chemical_formula_weight 643.88
_chemical_name_systematic
;
  ?
;
_space_group_IT_number 14
_symmetry_cell_setting monoclinic
_symmetry_space_group_name_Hall '-P 2yn'
_symmetry_space_group_name_H-M 'P 1 21/n 1'
_atom_sites_solution_hydrogens geom
_atom_sites_solution_primary direct
_atom_sites_solution_secondary difmap
_audit_creation_method SHELXL-97
_cell_angle_alpha 90
_cell_angle_beta 100.307(5)
_cell_angle_gamma 90
_cell_formula_units_Z 4
_cell_length_a 10.091(5)
_cell_length_b 12.925(5)
_cell_length_c 25.860(5)
_cell_measurement_temperature 188(2)
_cell_volume 3318(2)
_computing_cell_refinement 'Bruker SMART'
_computing_data_collection 'Bruker SMART'
_computing_data_reduction 'Bruker SHELXTL'
_computing_molecular_graphics 'Bruker SHELXTL'
_computing_publication_material 'Bruker SHELXTL'
_computing_structure_refinement 'SHELXL-97 (Sheldrick, 1997)'
_computing_structure_solution 'SHELXS-97 (Sheldrick, 1990)'
_diffrn_ambient_temperature 188(2)
_diffrn_measured_fraction_theta_full 0.935
_diffrn_measured_fraction_theta_max 0.935
_diffrn_measurement_device_type 'CCD area detector'
_diffrn_measurement_method 'phi and omega scans'
_diffrn_radiation_monochromator graphite
_diffrn_radiation_source 'fine-focus sealed tube'
_diffrn_radiation_type MoK\a
_diffrn_radiation_wavelength 0.71069
_diffrn_reflns_av_R_equivalents 0.0398
_diffrn_reflns_av_sigmaI/netI 0.0583
_diffrn_reflns_limit_h_max 13
_diffrn_reflns_limit_h_min -12
_diffrn_reflns_limit_k_max 17
_diffrn_reflns_limit_k_min -17
_diffrn_reflns_limit_l_max 18
_diffrn_reflns_limit_l_min -34
_diffrn_reflns_number 20392
_diffrn_reflns_theta_full 28.24
_diffrn_reflns_theta_max 28.24
_diffrn_reflns_theta_min 1.60
_exptl_absorpt_coefficient_mu 0.782
_exptl_absorpt_correction_type sadabs
_exptl_crystal_colour colorless
_exptl_crystal_density_diffrn 1.289
_exptl_crystal_density_method 'not measured'
_exptl_crystal_description prism
_exptl_crystal_F_000 1352
_exptl_crystal_size_max 0.4
_exptl_crystal_size_mid 0.2
_exptl_crystal_size_min 0.2
_refine_diff_density_max 0.584
_refine_diff_density_min -0.443
_refine_diff_density_rms 0.073
_refine_ls_extinction_method none
_refine_ls_goodness_of_fit_ref 0.932
_refine_ls_hydrogen_treatment mixed
_refine_ls_matrix_type full
_refine_ls_number_parameters 404
_refine_ls_number_reflns 7668
_refine_ls_number_restraints 0
_refine_ls_restrained_S_all 0.932
_refine_ls_R_factor_all 0.0815
_refine_ls_R_factor_gt 0.0464
_refine_ls_shift/su_max 0.001
_refine_ls_shift/su_mean 0.000
_refine_ls_structure_factor_coef Fsqd
_refine_ls_weighting_details 'calc w=1/[\s^2^(Fo^2^)+(0.1000P)^2^+0.0000P] where P=(Fo^2^+2Fc^2^)/3'
_refine_ls_weighting_scheme calc
_refine_ls_wR_factor_gt 0.1289
_refine_ls_wR_factor_ref 0.1458
_reflns_number_gt 5195
_reflns_number_total 7668
_reflns_threshold_expression >2sigma(I)
_cod_data_source_file ic025624f_1.cif
_cod_data_source_block 1
_cod_depositor_comments
;
The following automatic conversions were performed:

'_symmetry_cell_setting' value 'Monoclinic' changed to 'monoclinic'
according to the built-in table from CIF Core dictionary named
'cif_core.dic' version 2.4.1 from 2010-06-29.

Automatic conversion script
Id: cif_fix_values 1646 2011-03-28 12:23:43Z adriana 
;
_cod_database_code 4313255

loop_
_symmetry_equiv_pos_as_xyz
'x, y, z'
'-x+1/2, y+1/2, -z+1/2'
'-x, -y, -z'
'x-1/2, -y-1/2, z-1/2'

loop_
_atom_site_label
_atom_site_type_symbol
_atom_site_fract_x
_atom_site_fract_y
_atom_site_fract_z
_atom_site_U_iso_or_equiv
_atom_site_adp_type
_atom_site_occupancy
_atom_site_symmetry_multiplicity
_atom_site_calc_flag
_atom_site_refinement_flags
_atom_site_disorder_assembly
_atom_site_disorder_group
Zn1 Zn 0.22983(3) 0.17010(2) 0.398072(13) 0.02622(11) Uani 1 1 d . . .
O1 O 0.13049(18) 0.28464(15) 0.41386(8) 0.0329(5) Uani 1 1 d . . .
N11 N 0.2640(2) 0.05116(17) 0.45046(9) 0.0289(5) Uani 1 1 d . . .
N31 N 0.1537(2) 0.07815(17) 0.33356(9) 0.0276(5) Uani 1 1 d . . .
N32 N 0.2290(2) -0.01156(17) 0.33356(9) 0.0288(5) Uani 1 1 d . . .
N22 N 0.4541(2) 0.06595(17) 0.37062(9) 0.0279(5) Uani 1 1 d . . .
N21 N 0.4213(2) 0.16648(17) 0.38151(9) 0.0286(5) Uani 1 1 d . . .
N12 N 0.3246(2) -0.03162(18) 0.43055(9) 0.0304(5) Uani 1 1 d . . .
C23 C 0.5733(3) 0.0650(2) 0.35343(11) 0.0292(6) Uani 1 1 d . . .
C32 C 0.0672(3) -0.0204(2) 0.26441(12) 0.0349(7) Uani 1 1 d . . .
H32A H 0.0117 -0.0430 0.2339 0.042 Uiso 1 1 calc R . .
C21 C 0.5224(3) 0.2269(2) 0.37153(11) 0.0286(6) Uani 1 1 d . . .
C11 C 0.2419(3) 0.0226(2) 0.49829(11) 0.0298(6) Uani 1 1 d . . .
C39 C -0.1342(3) 0.3275(2) 0.27868(13) 0.0407(7) Uani 1 1 d . . .
H39A H -0.1222 0.3953 0.2907 0.049 Uiso 1 1 calc R . .
C35 C -0.0500(3) 0.1532(2) 0.27673(11) 0.0308(6) Uani 1 1 d . . .
C16 C 0.2008(3) 0.1970(2) 0.53555(12) 0.0376(7) Uani 1 1 d . . .
H16A H 0.2602 0.2273 0.5164 0.045 Uiso 1 1 calc R . .
C33 C 0.1761(3) -0.0711(2) 0.29162(12) 0.0345(7) Uani 1 1 d . . .
C24 C 0.6349(3) -0.0322(2) 0.33658(13) 0.0384(7) Uani 1 1 d . . .
H24A H 0.5736 -0.0638 0.3083 0.058 Uiso 1 1 calc R . .
H24B H 0.6530 -0.0793 0.3657 0.058 Uiso 1 1 calc R . .
H24C H 0.7175 -0.0157 0.3249 0.058 Uiso 1 1 calc R . .
C36 C -0.1726(3) 0.1257(3) 0.24477(12) 0.0377(7) Uani 1 1 d . . .
H36A H -0.1870 0.0575 0.2337 0.045 Uiso 1 1 calc R . .
C20 C 0.0885(3) 0.0480(2) 0.56158(12) 0.0367(7) Uani 1 1 d . . .
H20A H 0.0714 -0.0227 0.5595 0.044 Uiso 1 1 calc R . .
C31 C 0.0546(3) 0.0719(2) 0.29103(11) 0.0303(6) Uani 1 1 d . . .
B1 B 0.3595(3) -0.0269(2) 0.37467(13) 0.0296(7) Uani 1 1 d . . .
C41 C -0.0010(3) 0.2611(3) 0.42355(13) 0.0412(8) Uani 1 1 d . . .
H41A H -0.0487 0.3242 0.4271 0.062 Uiso 1 1 calc R . .
H41B H 0.0062 0.2216 0.4554 0.062 Uiso 1 1 calc R . .
H41C H -0.0490 0.2216 0.3947 0.062 Uiso 1 1 calc R . .
C12 C 0.2875(3) -0.0787(2) 0.50895(12) 0.0384(7) Uani 1 1 d . . .
H12A H 0.2837 -0.1168 0.5392 0.046 Uiso 1 1 calc R . .
C40 C -0.0315(3) 0.2553(2) 0.29325(12) 0.0355(7) Uani 1 1 d . . .
H40A H 0.0494 0.2755 0.3140 0.043 Uiso 1 1 calc R . .
C25 C 0.5284(3) 0.3397(2) 0.37871(12) 0.0322(6) Uani 1 1 d . . .
C15 C 0.1769(3) 0.0907(2) 0.53169(11) 0.0291(6) Uani 1 1 d . . .
C13 C 0.3394(3) -0.1109(2) 0.46557(13) 0.0368(7) Uani 1 1 d . . .
C22 C 0.6190(3) 0.1651(2) 0.35377(11) 0.0313(6) Uani 1 1 d . . .
H22A H 0.6986 0.1875 0.3441 0.038 Uiso 1 1 calc R . .
C38 C -0.2530(3) 0.2996(3) 0.24683(14) 0.0429(8) Uani 1 1 d . . .
H38A H -0.3204 0.3485 0.2369 0.051 Uiso 1 1 calc R . .
C29 C 0.6611(3) 0.4968(3) 0.37981(14) 0.0483(9) Uani 1 1 d . . .
H29A H 0.7423 0.5285 0.3771 0.058 Uiso 1 1 calc R . .
C34 C 0.2332(4) -0.1743(2) 0.28059(15) 0.0473(8) Uani 1 1 d . . .
H34A H 0.3109 -0.1890 0.3069 0.071 Uiso 1 1 calc R . .
H34B H 0.2588 -0.1730 0.2466 0.071 Uiso 1 1 calc R . .
H34C H 0.1665 -0.2271 0.2813 0.071 Uiso 1 1 calc R . .
C37 C -0.2717(3) 0.1985(3) 0.22970(13) 0.0449(8) Uani 1 1 d . . .
H37A H -0.3515 0.1795 0.2079 0.054 Uiso 1 1 calc R . .
C26 C 0.4212(3) 0.3997(3) 0.38703(17) 0.0549(10) Uani 1 1 d . . .
H26A H 0.3395 0.3684 0.3895 0.066 Uiso 1 1 calc R . .
C30 C 0.6480(3) 0.3904(2) 0.37481(13) 0.0402(7) Uani 1 1 d . . .
H30A H 0.7213 0.3516 0.3687 0.048 Uiso 1 1 calc R . .
C17 C 0.1368(4) 0.2579(3) 0.56776(13) 0.0469(8) Uani 1 1 d . . .
H17A H 0.1529 0.3287 0.5697 0.056 Uiso 1 1 calc R . .
C19 C 0.0251(3) 0.1087(3) 0.59443(13) 0.0446(8) Uani 1 1 d . . .
H19A H -0.0326 0.0786 0.6144 0.054 Uiso 1 1 calc R . .
C28 C 0.5534(4) 0.5560(3) 0.38883(17) 0.0565(10) Uani 1 1 d . . .
H28A H 0.5615 0.6274 0.3928 0.068 Uiso 1 1 calc R . .
C18 C 0.0488(3) 0.2142(3) 0.59713(13) 0.0477(8) Uani 1 1 d . . .
H18A H 0.0060 0.2555 0.6185 0.057 Uiso 1 1 calc R . .
C27 C 0.4343(4) 0.5070(3) 0.3918(2) 0.0699(13) Uani 1 1 d . . .
H27A H 0.3606 0.5462 0.3972 0.084 Uiso 1 1 calc R . .
C14 C 0.4003(4) -0.2128(3) 0.45539(16) 0.0554(10) Uani 1 1 d . . .
H14A H 0.4847 -0.2013 0.4441 0.083 Uiso 1 1 calc R . .
H14B H 0.3404 -0.2492 0.4285 0.083 Uiso 1 1 calc R . .
H14C H 0.4150 -0.2531 0.4871 0.083 Uiso 1 1 calc R . .
C50 C 0.1744(6) 0.5183(3) 0.47639(19) 0.0813(14) Uani 1 1 d . . .
C51 C 0.1276(5) 0.5511(3) 0.29255(19) 0.0722(12) Uani 1 1 d . . .
O2 O 0.1274(3) 0.48606(19) 0.42362(11) 0.0601(7) Uani 1 1 d . . .
O3 O 0.0688(4) 0.5925(3) 0.33181(13) 0.1160(16) Uani 1 1 d . . .
H1 H 0.409(3) -0.101(2) 0.3647(10) 0.022(7) Uiso 1 1 d . . .

loop_
_atom_site_aniso_label
_atom_site_aniso_U_11
_atom_site_aniso_U_22
_atom_site_aniso_U_33
_atom_site_aniso_U_23
_atom_site_aniso_U_13
_atom_site_aniso_U_12
Zn1 0.02478(17) 0.02500(17) 0.02974(19) -0.00129(14) 0.00722(12) 0.00198(13)
O1 0.0272(10) 0.0310(10) 0.0415(12) -0.0044(9) 0.0086(9) 0.0053(8)
N11 0.0288(11) 0.0282(12) 0.0305(13) -0.0007(10) 0.0078(10) 0.0020(10)
N31 0.0285(11) 0.0246(11) 0.0303(13) -0.0006(10) 0.0070(10) 0.0020(9)
N32 0.0309(12) 0.0241(11) 0.0323(13) -0.0022(10) 0.0085(10) 0.0012(9)
N22 0.0253(11) 0.0284(12) 0.0308(13) -0.0017(10) 0.0073(10) 0.0046(9)
N21 0.0263(11) 0.0285(12) 0.0318(13) -0.0010(10) 0.0078(10) 0.0045(10)
N12 0.0321(12) 0.0295(12) 0.0304(13) 0.0023(10) 0.0073(10) 0.0059(10)
C23 0.0248(13) 0.0416(16) 0.0212(13) -0.0004(12) 0.0043(11) 0.0052(12)
C32 0.0364(15) 0.0357(16) 0.0316(16) -0.0056(13) 0.0030(13) -0.0080(13)
C21 0.0241(13) 0.0373(16) 0.0248(14) 0.0043(12) 0.0050(11) 0.0001(11)
C11 0.0286(13) 0.0326(15) 0.0273(15) 0.0026(12) 0.0028(12) -0.0014(12)
C39 0.0494(18) 0.0361(17) 0.0384(17) 0.0083(14) 0.0127(15) 0.0051(14)
C35 0.0322(14) 0.0371(16) 0.0242(14) 0.0030(12) 0.0077(12) -0.0021(12)
C16 0.0436(17) 0.0374(17) 0.0315(16) -0.0038(13) 0.0060(14) -0.0075(13)
C33 0.0389(16) 0.0283(15) 0.0389(17) -0.0049(13) 0.0142(14) -0.0064(12)
C24 0.0334(15) 0.0466(18) 0.0369(17) -0.0057(14) 0.0108(13) 0.0085(13)
C36 0.0351(15) 0.0428(17) 0.0345(16) 0.0027(14) 0.0042(13) -0.0044(14)
C20 0.0370(16) 0.0393(17) 0.0344(17) -0.0017(14) 0.0081(14) -0.0077(13)
C31 0.0333(14) 0.0316(15) 0.0270(14) 0.0005(12) 0.0078(12) -0.0054(12)
B1 0.0297(16) 0.0284(16) 0.0327(17) -0.0003(14) 0.0108(14) 0.0037(13)
C41 0.0288(15) 0.0497(19) 0.0457(19) -0.0070(16) 0.0080(14) 0.0050(14)
C12 0.0456(18) 0.0381(17) 0.0317(16) 0.0102(14) 0.0076(14) 0.0027(14)
C40 0.0347(15) 0.0378(16) 0.0347(16) 0.0040(14) 0.0084(13) -0.0010(13)
C25 0.0309(14) 0.0320(15) 0.0330(15) 0.0009(13) 0.0041(12) -0.0029(12)
C15 0.0267(13) 0.0364(15) 0.0229(14) -0.0013(12) 0.0008(11) -0.0032(12)
C13 0.0374(16) 0.0327(16) 0.0398(17) 0.0080(14) 0.0052(14) 0.0058(13)
C22 0.0247(13) 0.0409(16) 0.0290(15) 0.0015(13) 0.0069(11) 0.0001(12)
C38 0.0353(16) 0.0496(19) 0.0449(19) 0.0202(16) 0.0103(15) 0.0111(14)
C29 0.0445(19) 0.0480(19) 0.053(2) -0.0111(17) 0.0094(17) -0.0191(16)
C34 0.060(2) 0.0323(17) 0.051(2) -0.0144(15) 0.0136(17) -0.0005(15)
C37 0.0319(16) 0.062(2) 0.0381(18) 0.0111(16) 0.0004(14) -0.0029(15)
C26 0.0387(18) 0.0384(18) 0.094(3) -0.0031(19) 0.028(2) -0.0062(15)
C30 0.0316(15) 0.0463(19) 0.0434(19) -0.0074(15) 0.0084(14) -0.0076(14)
C17 0.060(2) 0.0393(18) 0.0380(18) -0.0104(15) 0.0005(17) -0.0032(16)
C19 0.0383(17) 0.059(2) 0.0385(18) -0.0054(16) 0.0133(15) -0.0064(15)
C28 0.057(2) 0.0369(19) 0.076(3) -0.0069(18) 0.011(2) -0.0122(17)
C18 0.0448(18) 0.062(2) 0.0369(18) -0.0163(17) 0.0076(15) 0.0042(17)
C27 0.052(2) 0.039(2) 0.125(4) -0.014(2) 0.033(2) 0.0015(17)
C14 0.073(2) 0.0392(19) 0.057(2) 0.0121(17) 0.020(2) 0.0208(18)
C50 0.114(4) 0.062(3) 0.071(3) -0.013(2) 0.026(3) -0.007(3)
C51 0.090(3) 0.053(2) 0.074(3) -0.017(2) 0.019(3) 0.001(2)
O2 0.0767(18) 0.0395(14) 0.0679(18) 0.0039(13) 0.0229(15) 0.0077(13)
O3 0.160(4) 0.120(3) 0.069(2) 0.007(2) 0.023(2) 0.099(3)

loop_
_atom_type_symbol
_atom_type_description
_atom_type_scat_dispersion_real
_atom_type_scat_dispersion_imag
_atom_type_scat_source
C C 0.0033 0.0016 'International Tables Vol C Tables 4.2.6.8 and 6.1.1.4'
H H 0.0000 0.0000 'International Tables Vol C Tables 4.2.6.8 and 6.1.1.4'
N N 0.0061 0.0033 'International Tables Vol C Tables 4.2.6.8 and 6.1.1.4'
O O 0.0106 0.0060 'International Tables Vol C Tables 4.2.6.8 and 6.1.1.4'
Zn Zn 0.2839 1.4301 'International Tables Vol C Tables 4.2.6.8 and 6.1.1.4'
B B 0.0013 0.0007 'International Tables Vol C Tables 4.2.6.8 and 6.1.1.4'

loop_
_geom_angle_atom_site_label_1
_geom_angle_atom_site_label_2
_geom_angle_atom_site_label_3
_geom_angle
_geom_angle_site_symmetry_1
_geom_angle_site_symmetry_3
_geom_angle_publ_flag
O1 Zn1 N11 119.00(9) . . ?
O1 Zn1 N21 128.59(9) . . ?
N11 Zn1 N21 93.90(9) . . ?
O1 Zn1 N31 119.40(9) . . ?
N11 Zn1 N31 95.53(9) . . ?
N21 Zn1 N31 92.65(9) . . ?
C41 O1 Zn1 114.87(18) . . ?
C11 N11 N12 106.8(2) . . ?
C11 N11 Zn1 141.37(19) . . ?
N12 N11 Zn1 111.78(17) . . ?
C31 N31 N32 106.0(2) . . ?
C31 N31 Zn1 143.21(19) . . ?
N32 N31 Zn1 110.73(17) . . ?
C33 N32 N31 109.7(2) . . ?
C33 N32 B1 129.7(2) . . ?
N31 N32 B1 120.3(2) . . ?
C23 N22 N21 109.6(2) . . ?
C23 N22 B1 127.6(2) . . ?
N21 N22 B1 122.8(2) . . ?
C21 N21 N22 106.8(2) . . ?
C21 N21 Zn1 143.21(19) . . ?
N22 N21 Zn1 109.44(16) . . ?
C13 N12 N11 109.9(2) . . ?
C13 N12 B1 129.5(2) . . ?
N11 N12 B1 120.6(2) . . ?
N22 C23 C22 107.8(2) . . ?
N22 C23 C24 122.8(3) . . ?
C22 C23 C24 129.4(3) . . ?
C33 C32 C31 107.1(3) . . ?
N21 C21 C22 109.2(2) . . ?
N21 C21 C25 124.5(2) . . ?
C22 C21 C25 126.3(3) . . ?
N11 C11 C12 109.5(3) . . ?
N11 C11 C15 122.8(2) . . ?
C12 C11 C15 127.7(3) . . ?
C38 C39 C40 120.8(3) . . ?
C40 C35 C36 118.5(3) . . ?
C40 C35 C31 122.9(3) . . ?
C36 C35 C31 118.6(3) . . ?
C17 C16 C15 120.5(3) . . ?
N32 C33 C32 107.8(3) . . ?
N32 C33 C34 123.1(3) . . ?
C32 C33 C34 129.2(3) . . ?
C37 C36 C35 120.8(3) . . ?
C19 C20 C15 121.6(3) . . ?
N31 C31 C32 109.5(3) . . ?
N31 C31 C35 123.3(3) . . ?
C32 C31 C35 127.2(3) . . ?
N22 B1 N12 109.9(2) . . ?
N22 B1 N32 108.2(2) . . ?
N12 B1 N32 109.8(2) . . ?
C13 C12 C11 106.3(3) . . ?
C35 C40 C39 120.0(3) . . ?
C26 C25 C30 117.5(3) . . ?
C26 C25 C21 124.2(3) . . ?
C30 C25 C21 118.3(3) . . ?
C20 C15 C16 118.0(3) . . ?
C20 C15 C11 119.1(3) . . ?
C16 C15 C11 122.9(3) . . ?
N12 C13 C12 107.5(3) . . ?
N12 C13 C14 123.1(3) . . ?
C12 C13 C14 129.4(3) . . ?
C23 C22 C21 106.7(2) . . ?
C37 C38 C39 119.6(3) . . ?
C28 C29 C30 120.1(3) . . ?
C38 C37 C36 120.3(3) . . ?
C25 C26 C27 120.5(3) . . ?
C29 C30 C25 121.9(3) . . ?
C16 C17 C18 120.7(3) . . ?
C18 C19 C20 119.4(3) . . ?
C27 C28 C29 118.5(3) . . ?
C19 C18 C17 119.7(3) . . ?
C28 C27 C26 121.5(3) . . ?

loop_
_geom_bond_atom_site_label_1
_geom_bond_atom_site_label_2
_geom_bond_distance
_geom_bond_site_symmetry_2
_geom_bond_publ_flag
Zn1 O1 1.8735(19) . ?
Zn1 N11 2.037(2) . ?
Zn1 N21 2.053(2) . ?
Zn1 N31 2.080(2) . ?
O1 C41 1.427(3) . ?
N11 C11 1.347(4) . ?
N11 N12 1.377(3) . ?
N31 C31 1.350(4) . ?
N31 N32 1.386(3) . ?
N32 C33 1.359(4) . ?
N32 B1 1.550(4) . ?
N22 C23 1.354(3) . ?
N22 N21 1.382(3) . ?
N22 B1 1.549(4) . ?
N21 C21 1.346(3) . ?
N12 C13 1.359(4) . ?
N12 B1 1.548(4) . ?
C23 C22 1.373(4) . ?
C23 C24 1.501(4) . ?
C32 C33 1.363(4) . ?
C32 C31 1.394(4) . ?
C21 C22 1.399(4) . ?
C21 C25 1.469(4) . ?
C11 C12 1.399(4) . ?
C11 C15 1.467(4) . ?
C39 C38 1.376(5) . ?
C39 C40 1.396(4) . ?
C35 C40 1.389(4) . ?
C35 C36 1.405(4) . ?
C35 C31 1.488(4) . ?
C16 C17 1.387(4) . ?
C16 C15 1.395(4) . ?
C33 C34 1.501(4) . ?
C36 C37 1.377(5) . ?
C20 C19 1.393(4) . ?
C20 C15 1.395(4) . ?
C12 C13 1.384(4) . ?
C25 C26 1.379(4) . ?
C25 C30 1.393(4) . ?
C13 C14 1.496(4) . ?
C38 C37 1.382(5) . ?
C29 C28 1.382(5) . ?
C29 C30 1.386(5) . ?
C26 C27 1.397(5) . ?
C17 C18 1.387(5) . ?
C19 C18 1.384(5) . ?
C28 C27 1.373(5) . ?
C50 O2 1.424(5) . ?
C51 O3 1.373(5) . ?
